data_2206616
loop_
_publ_author_name
'Akbal, Tufan'
'Akdemir, Nesuhi'
'A\(gar, Erbil'
'Erd\"onmez, Ahmet'

_publ_section_title
;
 2-Morpholino-<i>N</i>-(<i>p</i>-tolylsulfonyl)ethylamine
;
_journal_coeditor_code AT6022
_journal_issue 9
_journal_name_full 'Acta Crystallographica Section E'
_journal_page_first o2826
_journal_page_last o2827
_journal_paper_doi 10.1107/S1600536805024657
_journal_volume 61
_journal_year 2005
_chemical_formula_iupac 'C13 H20 N2 O3 S'
_chemical_formula_moiety 'C13 H20 N2 O3 S'
_chemical_formula_sum 'C13 H20 N2 O3 S'
_chemical_formula_weight 284.37
_chemical_name_systematic
;
2-Morpholino-N-(p-tolylsulfonyl)ethylamine
;
_space_group_IT_number 14
_symmetry_cell_setting monoclinic
_symmetry_space_group_name_Hall '-P 2ybc'
_symmetry_space_group_name_H-M 'P 1 21/c 1'
_atom_sites_solution_hydrogens geom
_atom_sites_solution_primary direct
_atom_sites_solution_secondary difmap
_cell_angle_alpha 90.00
_cell_angle_beta 109.028(8)
_cell_angle_gamma 90.00
_cell_formula_units_Z 4
_cell_length_a 13.7639(14)
_cell_length_b 8.0723(7)
_cell_length_c 14.1519(15)
_cell_measurement_reflns_used 8322
_cell_measurement_temperature 290(2)
_cell_measurement_theta_max 27.42
_cell_measurement_theta_min 2.51
_cell_volume 1486.5(3)
_computing_cell_refinement X-AREA
_computing_data_collection 'X-AREA (Stoe & Cie, 2002)'
_computing_data_reduction 'X-RED32 (Stoe & Cie, 2002)'
_computing_molecular_graphics 'ORTEPIII (Burnett & Johnson, 1996)'
_computing_publication_material 'WinGX (Farrugia, 1999) and PARST (Nardelli, 1995)'
_computing_structure_refinement 'SHELXL97 (Sheldrick, 1997)'
_computing_structure_solution 'SHELXS97 (Sheldrick, 1997)'
_diffrn_ambient_temperature 290(2)
_diffrn_detector_area_resol_mean 6.67
_diffrn_measured_fraction_theta_full 0.973
_diffrn_measured_fraction_theta_max 0.973
_diffrn_measurement_device_type 'Stoe IPDS-2'
_diffrn_measurement_method \w
_diffrn_radiation_monochromator graphite
_diffrn_radiation_source 'fine-focus sealed tube'
_diffrn_radiation_type MoK\a
_diffrn_radiation_wavelength 0.71073
_diffrn_reflns_av_R_equivalents 0.056
_diffrn_reflns_av_sigmaI/netI 0.056
_diffrn_reflns_limit_h_max 17
_diffrn_reflns_limit_h_min -17
_diffrn_reflns_limit_k_max 7
_diffrn_reflns_limit_k_min -10
_diffrn_reflns_limit_l_max 18
_diffrn_reflns_limit_l_min -18
_diffrn_reflns_number 9234
_diffrn_reflns_theta_full 27.42
_diffrn_reflns_theta_max 27.42
_diffrn_reflns_theta_min 2.94
_diffrn_standards_number 0
_exptl_absorpt_coefficient_mu 0.224
_exptl_absorpt_correction_T_max 0.9874
_exptl_absorpt_correction_T_min 0.9752
_exptl_absorpt_correction_type integration
_exptl_absorpt_process_details '(X-RED32; Stoe & Cie, 2002)'
_exptl_crystal_colour colourless
_exptl_crystal_density_diffrn 1.271
_exptl_crystal_density_method 'not measured'
_exptl_crystal_description prism
_exptl_crystal_F_000 608
_exptl_crystal_size_max 0.58
_exptl_crystal_size_mid 0.38
_exptl_crystal_size_min 0.13
_refine_diff_density_max 0.31
_refine_diff_density_min -0.24
_refine_ls_extinction_coef 0.026(2)
_refine_ls_extinction_expression Fc^*^=kFc[1+0.001xFc^2^\l^3^/sin(2\q)]^-1/4^
_refine_ls_extinction_method SHELXL97
_refine_ls_goodness_of_fit_ref 0.90
_refine_ls_hydrogen_treatment constr
_refine_ls_matrix_type full
_refine_ls_number_parameters 173
_refine_ls_number_reflns 3303
_refine_ls_number_restraints 0
_refine_ls_restrained_S_all 0.90
_refine_ls_R_factor_all 0.085
_refine_ls_R_factor_gt 0.043
_refine_ls_shift/su_max 0.001
_refine_ls_shift/su_mean 0.000
_refine_ls_structure_factor_coef Fsqd
_refine_ls_weighting_details 'calc w = 1/[\s^2^(Fo^2^)+(0.0563P)^2^] where P = (Fo^2^+2Fc^2^)/3'
_refine_ls_weighting_scheme calc
_refine_ls_wR_factor_gt 0.095
_refine_ls_wR_factor_ref 0.108
_reflns_number_gt 1888
_reflns_number_total 3303
_reflns_threshold_expression I>2\s(I)
_cod_data_source_file at6022.cif
_cod_data_source_block I
_cod_depositor_comments
;
The following automatic conversions were performed:
'_geom_bond_publ_flag' value 'Y' changed to 'y' according to
'/home/saulius/struct/CIF-dictionaries/cif_core.dic' dictionary named
'cif_core.dic' version 2.4.1 from 2010-06-29 (7 times).

Automatic conversion script
Id: cif_fix_enum 1527 2010-12-29 10:47:43Z saulius 

The following automatic conversions were performed:

'_geom_bond_publ_flag' value 'Y' changed to 'y' according to
/home/saulius/struct/CIF-dictionaries/cif_core.dic dictionary named
'cif_core.dic' version 2.4.1 from 2010-06-29 (7 times).

Automatic conversion script
Id: cif_fix_values 1715 2011-07-08 13:25:40Z adriana 
;
_cod_original_sg_symbol_H-M 'P 21/c'
_cod_database_code 2206616
_cod_database_fobs_code 2206616

loop_
_symmetry_equiv_pos_as_xyz
'x, y, z'
'-x, y+1/2, -z+1/2'
'-x, -y, -z'
'x, -y-1/2, z-1/2'

loop_
_atom_site_label
_atom_site_fract_x
_atom_site_fract_y
_atom_site_fract_z
_atom_site_U_iso_or_equiv
_atom_site_adp_type
_atom_site_calc_flag
_atom_site_refinement_flags
_atom_site_occupancy
_atom_site_type_symbol
S1 0.71553(4) 0.19552(7) 0.84219(4) 0.0625(2) Uani d . 1 S
N2 0.93839(13) -0.2195(2) 0.85969(10) 0.0499(4) Uani d . 1 N
N1 0.79126(13) 0.0473(2) 0.83908(12) 0.0588(5) Uani d . 1 N
H4 0.8491 0.0696 0.8309 0.071 Uiso calc R 1 H
C1 0.61003(15) 0.1921(3) 0.73039(14) 0.0529(5) Uani d . 1 C
O3 1.08704(11) -0.37750(19) 0.78994(10) 0.0654(4) Uani d . 1 O
C10 1.03437(18) -0.2852(3) 0.92704(14) 0.0648(6) Uani d . 1 C
H8A 1.0238 -0.3983 0.9448 0.078 Uiso calc R 1 H
H8B 1.0558 -0.2199 0.9879 0.078 Uiso calc R 1 H
O1 0.67721(13) 0.1625(3) 0.92221(11) 0.0869(6) Uani d . 1 O
C12 0.99409(18) -0.3139(3) 0.72257(14) 0.0646(6) Uani d . 1 C
H10A 0.9739 -0.3802 0.6621 0.077 Uiso calc R 1 H
H10B 1.0054 -0.2014 0.7045 0.077 Uiso calc R 1 H
O2 0.77094(14) 0.3449(2) 0.84208(14) 0.0894(5) Uani d . 1 O
C2 0.52340(18) 0.1024(3) 0.72466(17) 0.0666(6) Uani d . 1 C
H2 0.5196 0.0449 0.7803 0.080 Uiso calc R 1 H
C13 0.90902(17) -0.3148(3) 0.76699(14) 0.0626(5) Uani d . 1 C
H11A 0.8475 -0.2674 0.7198 0.075 Uiso calc R 1 H
H11B 0.8938 -0.4280 0.7804 0.075 Uiso calc R 1 H
C6 0.61473(18) 0.2758(3) 0.64741(18) 0.0708(6) Uani d . 1 C
H6 0.6729 0.3370 0.6505 0.085 Uiso calc R 1 H
C9 0.85847(18) -0.2225(3) 0.90640(15) 0.0621(6) Uani d . 1 C
H13A 0.8862 -0.1779 0.9735 0.074 Uiso calc R 1 H
H13B 0.8387 -0.3365 0.9119 0.074 Uiso calc R 1 H
C11 1.11679(18) -0.2820(3) 0.87985(16) 0.0679(6) Uani d . 1 C
H9A 1.1297 -0.1685 0.8649 0.081 Uiso calc R 1 H
H9B 1.1798 -0.3266 0.9261 0.081 Uiso calc R 1 H
C4 0.44607(19) 0.1802(3) 0.55365(17) 0.0737(7) Uani d . 1 C
C3 0.44234(19) 0.0974(3) 0.63668(19) 0.0750(6) Uani d . 1 C
H3 0.3840 0.0367 0.6336 0.090 Uiso calc R 1 H
C5 0.5336(2) 0.2690(4) 0.56033(18) 0.0813(8) Uani d . 1 C
H5 0.5377 0.3254 0.5044 0.098 Uiso calc R 1 H
C8 0.76457(17) -0.1252(3) 0.84974(16) 0.0633(6) Uani d . 1 C
H12A 0.7335 -0.1739 0.7841 0.076 Uiso calc R 1 H
H12B 0.7148 -0.1300 0.8849 0.076 Uiso calc R 1 H
C7 0.3564(3) 0.1749(5) 0.4568(2) 0.1170(12) Uani d . 1 C
H7A 0.3722 0.2407 0.4072 0.176 Uiso calc R 1 H
H7B 0.2961 0.2180 0.4679 0.176 Uiso calc R 1 H
H7C 0.3442 0.0624 0.4339 0.176 Uiso calc R 1 H

loop_
_atom_site_aniso_label
_atom_site_aniso_U_11
_atom_site_aniso_U_22
_atom_site_aniso_U_33
_atom_site_aniso_U_12
_atom_site_aniso_U_13
_atom_site_aniso_U_23
S1 0.0524(3) 0.0634(4) 0.0719(3) 0.0042(3) 0.0205(2) -0.0146(3)
N2 0.0532(10) 0.0513(9) 0.0470(8) 0.0060(8) 0.0188(7) 0.0018(6)
N1 0.0452(10) 0.0596(11) 0.0793(10) 0.0028(8) 0.0309(8) 0.0005(8)
C1 0.0459(12) 0.0512(11) 0.0666(11) 0.0050(10) 0.0252(9) -0.0043(9)
O3 0.0643(10) 0.0652(9) 0.0717(9) 0.0108(8) 0.0289(8) -0.0055(7)
C10 0.0658(14) 0.0742(15) 0.0526(10) 0.0135(12) 0.0168(10) 0.0044(10)
O1 0.0749(11) 0.1256(16) 0.0675(9) 0.0183(10) 0.0330(8) -0.0182(9)
C12 0.0753(15) 0.0678(14) 0.0545(11) 0.0027(12) 0.0265(11) -0.0049(10)
O2 0.0674(11) 0.0589(11) 0.1280(14) -0.0078(8) 0.0129(10) -0.0205(9)
C2 0.0598(15) 0.0663(14) 0.0766(14) -0.0038(12) 0.0261(12) 0.0073(11)
C13 0.0616(14) 0.0667(14) 0.0578(10) 0.0001(11) 0.0171(10) -0.0084(10)
C6 0.0543(14) 0.0817(17) 0.0860(15) 0.0006(12) 0.0360(13) 0.0094(12)
C9 0.0695(14) 0.0610(13) 0.0641(11) 0.0076(11) 0.0333(11) 0.0105(10)
C11 0.0577(14) 0.0757(16) 0.0678(12) 0.0079(12) 0.0170(10) -0.0058(11)
C4 0.0609(15) 0.0864(18) 0.0716(14) 0.0144(13) 0.0186(11) -0.0128(12)
C3 0.0530(15) 0.0713(16) 0.0955(17) -0.0086(12) 0.0171(13) -0.0030(13)
C5 0.0738(18) 0.111(2) 0.0694(14) 0.0200(15) 0.0369(14) 0.0179(13)
C8 0.0569(14) 0.0640(14) 0.0771(13) -0.0042(11) 0.0331(11) -0.0015(11)
C7 0.098(2) 0.154(3) 0.0803(17) 0.029(2) 0.0029(16) -0.0236(19)

loop_
_atom_type_symbol
_atom_type_description
_atom_type_scat_dispersion_real
_atom_type_scat_dispersion_imag
_atom_type_scat_source
C C 0.0033 0.0016 'International Tables Vol C Tables 4.2.6.8 and 6.1.1.4'
H H 0.0000 0.0000 'International Tables Vol C Tables 4.2.6.8 and 6.1.1.4'
N N 0.0061 0.0033 'International Tables Vol C Tables 4.2.6.8 and 6.1.1.4'
O O 0.0106 0.0060 'International Tables Vol C Tables 4.2.6.8 and 6.1.1.4'
S S 0.1246 0.1234 'International Tables Vol C Tables 4.2.6.8 and 6.1.1.4'

loop_
_geom_angle_atom_site_label_1
_geom_angle_atom_site_label_2
_geom_angle_atom_site_label_3
_geom_angle
_geom_angle_publ_flag
O1 S1 O2 119.78(12) y
O1 S1 N1 107.25(10) ?
O2 S1 N1 106.21(10) ?
O1 S1 C1 107.50(10) ?
O2 S1 C1 107.21(11) ?
N1 S1 C1 108.51(9) y
C10 N2 C9 110.84(15) ?
C10 N2 C13 108.86(17) y
C9 N2 C13 111.75(17) ?
C8 N1 S1 121.54(14) ?
C8 N1 H4 119.2 ?
S1 N1 H4 119.2 ?
C6 C1 C2 119.4(2) ?
C6 C1 S1 120.28(17) ?
C2 C1 S1 120.35(16) ?
C12 O3 C11 109.70(16) y
N2 C10 C11 111.17(16) ?
N2 C10 H8A 109.4 ?
C11 C10 H8A 109.4 ?
N2 C10 H8B 109.4 ?
C11 C10 H8B 109.4 ?
H8A C10 H8B 108.0 ?
O3 C12 C13 111.90(16) ?
O3 C12 H10A 109.2 ?
C13 C12 H10A 109.2 ?
O3 C12 H10B 109.2 ?
C13 C12 H10B 109.2 ?
H10A C12 H10B 107.9 ?
C1 C2 C3 120.0(2) ?
C1 C2 H2 120.0 ?
C3 C2 H2 120.0 ?
N2 C13 C12 110.43(18) ?
N2 C13 H11A 109.6 ?
C12 C13 H11A 109.6 ?
N2 C13 H11B 109.6 ?
C12 C13 H11B 109.6 ?
H11A C13 H11B 108.1 ?
C5 C6 C1 119.9(2) ?
C5 C6 H6 120.1 ?
C1 C6 H6 120.1 ?
N2 C9 C8 113.28(16) ?
N2 C9 H13A 108.9 ?
C8 C9 H13A 108.9 ?
N2 C9 H13B 108.9 ?
C8 C9 H13B 108.9 ?
H13A C9 H13B 107.7 ?
O3 C11 C10 110.50(19) ?
O3 C11 H9A 109.6 ?
C10 C11 H9A 109.6 ?
O3 C11 H9B 109.6 ?
C10 C11 H9B 109.6 ?
H9A C11 H9B 108.1 ?
C3 C4 C5 118.2(2) ?
C3 C4 C7 121.0(3) ?
C5 C4 C7 120.8(3) ?
C4 C3 C2 121.1(2) ?
C4 C3 H3 119.4 ?
C2 C3 H3 119.4 ?
C6 C5 C4 121.4(2) ?
C6 C5 H5 119.3 ?
C4 C5 H5 119.3 ?
N1 C8 C9 110.61(18) ?
N1 C8 H12A 109.5 ?
C9 C8 H12A 109.5 ?
N1 C8 H12B 109.5 ?
C9 C8 H12B 109.5 ?
H12A C8 H12B 108.1 ?
C4 C7 H7A 109.5 ?
C4 C7 H7B 109.5 ?
H7A C7 H7B 109.5 ?
C4 C7 H7C 109.5 ?
H7A C7 H7C 109.5 ?
H7B C7 H7C 109.5 ?

loop_
_geom_bond_atom_site_label_1
_geom_bond_atom_site_label_2
_geom_bond_distance
_geom_bond_publ_flag
S1 O1 1.4217(16) y
S1 O2 1.4273(18) y
S1 N1 1.5966(18) y
S1 C1 1.765(2) ?
N2 C10 1.454(3) y
N2 C9 1.457(2) ?
N2 C13 1.460(2) y
N1 C8 1.461(3) ?
N1 H4 0.8600 ?
C1 C6 1.374(3) ?
C1 C2 1.375(3) ?
O3 C12 1.419(3) y
O3 C11 1.429(3) y
C10 C11 1.493(3) ?
C10 H8A 0.9700 ?
C10 H8B 0.9700 ?
C12 C13 1.499(3) ?
C12 H10A 0.9700 ?
C12 H10B 0.9700 ?
C2 C3 1.375(3) ?
C2 H2 0.9300 ?
C13 H11A 0.9700 ?
C13 H11B 0.9700 ?
C6 C5 1.368(4) ?
C6 H6 0.9300 ?
C9 C8 1.501(3) ?
C9 H13A 0.9700 ?
C9 H13B 0.9700 ?
C11 H9A 0.9700 ?
C11 H9B 0.9700 ?
C4 C3 1.367(3) ?
C4 C5 1.379(4) ?
C4 C7 1.517(4) ?
C3 H3 0.9300 ?
C5 H5 0.9300 ?
C8 H12A 0.9700 ?
C8 H12B 0.9700 ?
C7 H7A 0.9600 ?
C7 H7B 0.9600 ?
C7 H7C 0.9600 ?

loop_
_geom_hbond_atom_site_label_D
_geom_hbond_atom_site_label_H
_geom_hbond_atom_site_label_A
_geom_hbond_site_symmetry_A
_geom_hbond_distance_DH
_geom_hbond_distance_HA
_geom_hbond_distance_DA
_geom_hbond_angle_DHA
N1 H4 O3 2_756 0.86 2.20 2.916(2) 140
C5 H5 O1 4_565 0.93 2.55 3.248(3) 132
N1 H4 N2 . 0.86 2.61 2.906(2) 102
C8 H12B O1 . 0.97 2.51 2.949(3) 107

loop_
_geom_torsion_atom_site_label_1
_geom_torsion_atom_site_label_2
_geom_torsion_atom_site_label_3
_geom_torsion_atom_site_label_4
_geom_torsion
_geom_torsion_publ_flag
O1 S1 N1 C8 43.81(19) y
O2 S1 N1 C8 172.99(16) y
C1 S1 N1 C8 -72.04(17) y
O1 S1 C1 C6 156.31(18) ?
O2 S1 C1 C6 26.3(2) ?
N1 S1 C1 C6 -88.01(19) ?
O1 S1 C1 C2 -25.4(2) ?
O2 S1 C1 C2 -155.37(18) ?
N1 S1 C1 C2 90.31(18) ?
C9 N2 C10 C11 -179.78(19) ?
C13 N2 C10 C11 56.9(2) ?
C11 O3 C12 C13 -58.2(2) ?
C6 C1 C2 C3 -0.3(3) ?
S1 C1 C2 C3 -178.63(18) ?
C10 N2 C13 C12 -55.4(2) ?
C9 N2 C13 C12 -178.18(17) ?
O3 C12 C13 N2 57.4(2) ?
C2 C1 C6 C5 0.0(3) ?
S1 C1 C6 C5 178.31(19) ?
C10 N2 C9 C8 168.17(19) ?
C13 N2 C9 C8 -70.2(2) ?
C12 O3 C11 C10 58.4(2) ?
N2 C10 C11 O3 -59.1(3) ?
C5 C4 C3 C2 0.1(4) ?
C7 C4 C3 C2 -179.9(2) ?
C1 C2 C3 C4 0.3(4) ?
C1 C6 C5 C4 0.4(4) ?
C3 C4 C5 C6 -0.4(4) ?
C7 C4 C5 C6 179.5(2) ?
S1 N1 C8 C9 -144.44(15) ?
N2 C9 C8 N1 -58.1(2) ?

loop_
_cod_related_entry_id
_cod_related_entry_database
_cod_related_entry_code
1 ChemSpider 493567
